data_7037348
loop_
_publ_author_name
'Blahut, Jan'
'Hermann, Petr'
'G\'alisov\'a, Andrea'
'Herynek, V\'it'
'C\'isa\<rov\'a, Ivana'
'To\<sner, Zden\<ek'
'Kotek, Jan'

_publ_section_title
;
 Nickel(ii) complexes of N-CH2CF3 cyclam derivatives as contrast agents
 for (19)F magnetic resonance imaging.
;
_journal_issue 2
_journal_name_full 'Dalton transactions (Cambridge, England : 2003)'
_journal_page_first 474
_journal_page_last 478
_journal_paper_doi 10.1039/c5dt04138d
_journal_volume 45
_journal_year 2015
_chemical_compound_source 'synthesized by the authors'
_chemical_formula_moiety 'C16 H29 F6 N4 Ni O6 P2, H4 N, 3.25(H2 O)'
_chemical_formula_sum 'C16 H39.5 F6 N5 Ni O9.25 P2'
_chemical_formula_weight 684.68
_chemical_name_systematic
; 
 ? 
;
_space_group_IT_number 14
_symmetry_cell_setting monoclinic
_symmetry_space_group_name_Hall '-P 2yn'
_symmetry_space_group_name_H-M 'P 1 21/n 1'
_atom_sites_solution_hydrogens difmap
_atom_sites_solution_primary direct
_atom_sites_solution_secondary difmap
_audit_creation_method SHELXL-97
_audit_update_record
;
2015-10-08 deposited with the CCDC.
2015-11-18 downloaded from the CCDC.
;
_cell_angle_alpha 90.00
_cell_angle_beta 90.3100(10)
_cell_angle_gamma 90.00
_cell_formula_units_Z 4
_cell_length_a 9.4281(4)
_cell_length_b 16.7420(7)
_cell_length_c 17.0428(6)
_cell_measurement_reflns_used 7487
_cell_measurement_temperature 150(2)
_cell_measurement_theta_max 27.49
_cell_measurement_theta_min 2.39
_cell_volume 2690.09(19)
_computing_cell_refinement 'SAINT V8.27B (Bruker AXS Inc., 2012)'
_computing_data_collection 'Bruker Instrument Service v2012.12.0.3'
_computing_data_reduction 'SAINT V8.27B (Bruker AXS Inc., 2012)'
_computing_structure_refinement 'SHELXL-97 (Sheldrick, 2008)'
_computing_structure_solution 'SHELXS-97 (Sheldrick, 2008)'
_diffrn_ambient_temperature 150(2)
_diffrn_detector_area_resol_mean 8.3333
_diffrn_measured_fraction_theta_full 0.998
_diffrn_measured_fraction_theta_max 0.998
_diffrn_measurement_device_type 'Bruker APEX-II CCD'
_diffrn_measurement_method '\f and \w scans'
_diffrn_radiation_monochromator graphite
_diffrn_radiation_source 'fine-focus sealed tube'
_diffrn_radiation_type MoK\a
_diffrn_radiation_wavelength 0.71073
_diffrn_reflns_av_R_equivalents 0.0306
_diffrn_reflns_av_sigmaI/netI 0.0357
_diffrn_reflns_limit_h_max 12
_diffrn_reflns_limit_h_min -12
_diffrn_reflns_limit_k_max 21
_diffrn_reflns_limit_k_min -21
_diffrn_reflns_limit_l_max 22
_diffrn_reflns_limit_l_min -20
_diffrn_reflns_number 22327
_diffrn_reflns_theta_full 27.50
_diffrn_reflns_theta_max 27.50
_diffrn_reflns_theta_min 2.76
_diffrn_standards_number 0
_exptl_absorpt_coefficient_mu 0.938
_exptl_absorpt_correction_T_max 0.9112
_exptl_absorpt_correction_T_min 0.5860
_exptl_absorpt_correction_type multi-scan
_exptl_absorpt_process_details 'SADABS V2012/1 (Bruker AXS Inc.)'
_exptl_crystal_colour 'light blue'
_exptl_crystal_density_diffrn 1.691
_exptl_crystal_density_method 'not measured'
_exptl_crystal_description bar
_exptl_crystal_F_000 1426
_exptl_crystal_size_max 0.64
_exptl_crystal_size_mid 0.14
_exptl_crystal_size_min 0.10
_refine_diff_density_max 0.663
_refine_diff_density_min -0.504
_refine_diff_density_rms 0.076
_refine_ls_extinction_method none
_refine_ls_goodness_of_fit_ref 1.016
_refine_ls_hydrogen_treatment constr
_refine_ls_matrix_type full
_refine_ls_number_parameters 375
_refine_ls_number_reflns 6159
_refine_ls_number_restraints 0
_refine_ls_restrained_S_all 1.016
_refine_ls_R_factor_all 0.0476
_refine_ls_R_factor_gt 0.0322
_refine_ls_shift/su_max 0.001
_refine_ls_shift/su_mean 0.000
_refine_ls_structure_factor_coef Fsqd
_refine_ls_weighting_details 'calc w=1/[\s^2^(Fo^2^)+(0.0355P)^2^+1.8597P] where P=(Fo^2^+2Fc^2^)/3'
_refine_ls_weighting_scheme calc
_refine_ls_wR_factor_gt 0.0735
_refine_ls_wR_factor_ref 0.0803
_reflns_number_gt 4968
_reflns_number_total 6159
_reflns_threshold_expression >2sigma(I)
_cod_data_source_file c5dt04138d2.cif
_cod_data_source_block nif2te2p
_cod_depositor_comments 'Adding full bibliography for 7037346--7037351.cif.'
_cod_original_sg_symbol_H-M 'P 21/n'
_cod_original_formula_sum 'C16 H39.50 F6 N5 Ni O9.25 P2'
_cod_database_code 7037348

loop_
_symmetry_equiv_pos_as_xyz
'x, y, z'
'-x+1/2, y+1/2, -z+1/2'
'-x, -y, -z'
'x-1/2, -y-1/2, z-1/2'

loop_
_atom_site_label
_atom_site_type_symbol
_atom_site_fract_x
_atom_site_fract_y
_atom_site_fract_z
_atom_site_U_iso_or_equiv
_atom_site_adp_type
_atom_site_occupancy
_atom_site_symmetry_multiplicity
_atom_site_calc_flag
_atom_site_refinement_flags
_atom_site_disorder_assembly
_atom_site_disorder_group
Ni1 Ni 0.47191(2) 0.763060(15) 0.206858(13) 0.00898(7) Uani 1 1 d . . .
N1 N 0.24963(17) 0.75757(10) 0.21847(9) 0.0126(3) Uani 1 1 d . . .
C2 C 0.2037(2) 0.71100(13) 0.14858(11) 0.0167(4) Uani 1 1 d . . .
H21 H 0.2096 0.7451 0.1012 0.020 Uiso 1 1 calc R . .
H22 H 0.1037 0.6943 0.1550 0.020 Uiso 1 1 calc R . .
C3 C 0.2963(2) 0.63775(13) 0.13789(12) 0.0173(4) Uani 1 1 d . . .
H31 H 0.2933 0.6044 0.1858 0.021 Uiso 1 1 calc R . .
H32 H 0.2603 0.6055 0.0934 0.021 Uiso 1 1 calc R . .
N4 N 0.44523(17) 0.66309(10) 0.12236(9) 0.0131(3) Uani 1 1 d . . .
C5 C 0.5472(2) 0.59839(12) 0.14512(12) 0.0166(4) Uani 1 1 d . . .
H51 H 0.5323 0.5521 0.1099 0.020 Uiso 1 1 calc R . .
H52 H 0.5254 0.5808 0.1992 0.020 Uiso 1 1 calc R . .
C6 C 0.7032(2) 0.62282(12) 0.14168(12) 0.0181(4) Uani 1 1 d . . .
H61 H 0.7617 0.5739 0.1464 0.022 Uiso 1 1 calc R . .
H62 H 0.7215 0.6459 0.0892 0.022 Uiso 1 1 calc R . .
C7 C 0.7541(2) 0.68244(12) 0.20345(12) 0.0160(4) Uani 1 1 d . . .
H71 H 0.7310 0.6609 0.2560 0.019 Uiso 1 1 calc R . .
H72 H 0.8586 0.6865 0.2002 0.019 Uiso 1 1 calc R . .
N8 N 0.69304(16) 0.76452(10) 0.19693(9) 0.0112(3) Uani 1 1 d . . .
C9 C 0.7375(2) 0.81248(13) 0.26628(11) 0.0145(4) Uani 1 1 d . . .
H91 H 0.8378 0.8287 0.2602 0.017 Uiso 1 1 calc R . .
H92 H 0.7307 0.7791 0.3141 0.017 Uiso 1 1 calc R . .
C10 C 0.6460(2) 0.88654(12) 0.27603(11) 0.0147(4) Uani 1 1 d . . .
H101 H 0.6832 0.9194 0.3199 0.018 Uiso 1 1 calc R . .
H102 H 0.6494 0.9191 0.2276 0.018 Uiso 1 1 calc R . .
N11 N 0.49608(17) 0.86286(10) 0.29247(9) 0.0119(3) Uani 1 1 d . . .
C12 C 0.3920(2) 0.92586(12) 0.26932(12) 0.0150(4) Uani 1 1 d . . .
H121 H 0.4111 0.9423 0.2146 0.018 Uiso 1 1 calc R . .
H122 H 0.4063 0.9732 0.3033 0.018 Uiso 1 1 calc R . .
C13 C 0.2373(2) 0.89897(12) 0.27536(12) 0.0162(4) Uani 1 1 d . . .
H131 H 0.2234 0.8756 0.3281 0.019 Uiso 1 1 calc R . .
H132 H 0.1765 0.9470 0.2718 0.019 Uiso 1 1 calc R . .
C14 C 0.1843(2) 0.83860(12) 0.21468(11) 0.0153(4) Uani 1 1 d . . .
H141 H 0.0805 0.8328 0.2209 0.018 Uiso 1 1 calc R . .
H142 H 0.2013 0.8609 0.1618 0.018 Uiso 1 1 calc R . .
C15 C 0.2045(2) 0.71477(12) 0.29174(11) 0.0142(4) Uani 1 1 d . . .
H151 H 0.1219 0.6805 0.2793 0.017 Uiso 1 1 calc R . .
H152 H 0.1740 0.7547 0.3310 0.017 Uiso 1 1 calc R . .
P1 P 0.34546(5) 0.65268(3) 0.33482(3) 0.01194(11) Uani 1 1 d . . .
O11 O 0.48181(14) 0.68401(8) 0.29960(7) 0.0136(3) Uani 1 1 d . . .
O12 O 0.34487(15) 0.67430(9) 0.42454(8) 0.0169(3) Uani 1 1 d . . .
H12O H 0.2610 0.6625 0.4513 0.020 Uiso 1 1 d R . .
O13 O 0.31659(15) 0.56524(8) 0.32360(8) 0.0180(3) Uani 1 1 d . . .
C16 C 0.7447(2) 0.80457(12) 0.12352(11) 0.0126(4) Uani 1 1 d . . .
H161 H 0.7709 0.7630 0.0849 0.015 Uiso 1 1 calc R . .
H162 H 0.8313 0.8355 0.1362 0.015 Uiso 1 1 calc R . .
P2 P 0.61365(5) 0.87165(3) 0.07862(3) 0.01213(11) Uani 1 1 d . . .
O21 O 0.47216(14) 0.84715(8) 0.11531(7) 0.0126(3) Uani 1 1 d . . .
O22 O 0.61747(15) 0.85272(9) -0.00972(8) 0.0184(3) Uani 1 1 d . . .
O23 O 0.65375(16) 0.95795(9) 0.09349(8) 0.0195(3) Uani 1 1 d . . .
C17 C 0.4615(2) 0.69075(13) 0.04036(11) 0.0168(4) Uani 1 1 d . . .
H171 H 0.5539 0.7187 0.0369 0.020 Uiso 1 1 calc R . .
H172 H 0.3869 0.7312 0.0304 0.020 Uiso 1 1 calc R . .
C18 C 0.4554(2) 0.63087(14) -0.02621(12) 0.0220(5) Uani 1 1 d . . .
F181 F 0.33902(15) 0.58613(10) -0.02961(8) 0.0445(4) Uani 1 1 d . . .
F182 F 0.56459(15) 0.57980(9) -0.02732(8) 0.0336(3) Uani 1 1 d . . .
F183 F 0.46264(17) 0.67118(9) -0.09440(7) 0.0387(4) Uani 1 1 d . . .
C19 C 0.4824(2) 0.83930(12) 0.37567(11) 0.0140(4) Uani 1 1 d . . .
H191 H 0.5638 0.8044 0.3890 0.017 Uiso 1 1 calc R . .
H192 H 0.3955 0.8065 0.3806 0.017 Uiso 1 1 calc R . .
C20 C 0.4755(2) 0.90504(13) 0.43689(12) 0.0181(4) Uani 1 1 d . . .
F201 F 0.56842(14) 0.96470(8) 0.42709(7) 0.0269(3) Uani 1 1 d . . .
F202 F 0.34734(13) 0.93961(8) 0.44171(7) 0.0270(3) Uani 1 1 d . . .
F203 F 0.50162(16) 0.87321(9) 0.50789(7) 0.0323(3) Uani 1 1 d . . .
N1A N 0.72697(18) 0.03158(10) 0.94777(9) 0.0160(4) Uani 1 1 d . . .
H11A H 0.7520 -0.0023 0.9081 0.019 Uiso 1 1 d R . .
H12A H 0.7003 0.0010 0.9901 0.019 Uiso 1 1 d R . .
H13A H 0.8051 0.0620 0.9643 0.019 Uiso 1 1 d R . .
H14A H 0.6598 0.0668 0.9301 0.019 Uiso 1 1 d R . .
O1W O 0.8945(2) 0.62145(12) 0.38309(11) 0.0567(7) Uani 1 1 d . . .
H11W H 0.8976 0.5725 0.3788 0.068 Uiso 1 1 d R . .
H12W H 0.9588 0.6309 0.4147 0.068 Uiso 1 1 d R . .
O2WA O -0.0741(2) 0.96959(13) 0.17639(16) 0.0496(10) Uani 0.879(7) 1 d P A 1
H21W H 0.0035 1.0056 0.1684 0.060 Uiso 1 1 d R . .
H22W H -0.1440 0.9936 0.1566 0.060 Uiso 0.879(7) 1 d PR A 1
O2WB O -0.0379(18) 0.9623(10) 0.1160(13) 0.0496(10) Uani 0.12 1 d P A 2
H23W H -0.1244 0.9796 0.1157 0.060 Uiso 0.121(7) 1 d PR A 2
O3WA O 0.8527(5) 0.1701(2) 0.0190(3) 0.0405(16) Uani 0.686(12) 1 d P B 3
H31W H 0.8127 0.1669 0.0672 0.049 Uiso 0.686(12) 1 d PR B 3
H32W H 0.9359 0.1732 0.0377 0.049 Uiso 0.686(12) 1 d PR B 3
O3WB O 0.7911(12) 0.1958(7) 0.0544(6) 0.055(3) Uani 0.314(12) 1 d P B 4
H33W H 0.7251 0.1699 0.0768 0.066 Uiso 0.314(12) 1 d PR B 4
H34W H 0.8497 0.1926 0.0924 0.066 Uiso 0.314(12) 1 d PR B 4
O4W O -0.0037(7) 0.9313(6) 0.0204(4) 0.054(3) Uani 0.25 1 d P C 5
H41W H -0.0492 0.8982 -0.0080 0.065 Uiso 0.25 1 d PR C 5
H42W H -0.0011 0.9800 0.0066 0.065 Uiso 0.25 1 d PR C 5

loop_
_atom_site_aniso_label
_atom_site_aniso_U_11
_atom_site_aniso_U_22
_atom_site_aniso_U_33
_atom_site_aniso_U_23
_atom_site_aniso_U_13
_atom_site_aniso_U_12
Ni1 0.00898(12) 0.01009(13) 0.00788(12) 0.00089(9) 0.00109(8) -0.00009(10)
N1 0.0123(8) 0.0151(9) 0.0103(7) 0.0020(7) 0.0008(6) -0.0003(7)
C2 0.0125(9) 0.0236(12) 0.0138(9) -0.0016(8) -0.0016(7) -0.0043(8)
C3 0.0187(10) 0.0194(11) 0.0138(10) -0.0022(8) 0.0005(8) -0.0065(9)
N4 0.0154(8) 0.0128(9) 0.0113(8) 0.0006(7) 0.0034(6) -0.0012(7)
C5 0.0230(11) 0.0104(10) 0.0164(10) -0.0015(8) 0.0018(8) 0.0018(8)
C6 0.0204(10) 0.0132(11) 0.0207(10) 0.0005(8) 0.0043(8) 0.0066(9)
C7 0.0140(9) 0.0160(11) 0.0180(10) 0.0039(8) 0.0006(8) 0.0043(8)
N8 0.0108(7) 0.0132(9) 0.0096(7) 0.0012(6) 0.0017(6) 0.0011(7)
C9 0.0117(9) 0.0205(11) 0.0114(9) -0.0006(8) -0.0005(7) -0.0018(8)
C10 0.0146(9) 0.0172(11) 0.0124(9) -0.0024(8) 0.0021(7) -0.0061(8)
N11 0.0137(8) 0.0119(9) 0.0101(8) 0.0011(6) 0.0016(6) -0.0006(7)
C12 0.0205(10) 0.0099(10) 0.0147(9) 0.0005(8) 0.0013(8) 0.0033(8)
C13 0.0165(10) 0.0130(11) 0.0190(10) 0.0024(8) 0.0039(8) 0.0039(8)
C14 0.0108(9) 0.0175(11) 0.0177(10) 0.0034(8) 0.0003(8) 0.0024(8)
C15 0.0147(9) 0.0155(11) 0.0124(9) 0.0029(8) 0.0045(7) -0.0012(8)
P1 0.0148(2) 0.0109(3) 0.0101(2) 0.00147(19) 0.00248(18) -0.0007(2)
O11 0.0139(7) 0.0143(7) 0.0126(6) 0.0032(6) 0.0022(5) 0.0015(6)
O12 0.0200(7) 0.0201(8) 0.0107(6) 0.0013(6) 0.0028(5) -0.0037(6)
O13 0.0258(8) 0.0116(7) 0.0165(7) 0.0006(6) 0.0041(6) -0.0021(6)
C16 0.0121(9) 0.0135(10) 0.0123(9) 0.0019(8) 0.0031(7) 0.0007(8)
P2 0.0132(2) 0.0134(3) 0.0097(2) 0.00291(19) 0.00212(18) 0.0011(2)
O21 0.0121(6) 0.0148(7) 0.0110(6) 0.0034(5) 0.0021(5) 0.0026(6)
O22 0.0193(7) 0.0264(9) 0.0096(6) 0.0034(6) 0.0024(6) 0.0022(6)
O23 0.0242(8) 0.0136(8) 0.0207(7) 0.0048(6) 0.0030(6) -0.0004(6)
C17 0.0206(10) 0.0177(11) 0.0123(9) -0.0004(8) 0.0018(8) -0.0009(9)
C18 0.0221(11) 0.0298(13) 0.0143(10) -0.0033(9) 0.0014(8) -0.0042(10)
F181 0.0346(8) 0.0653(12) 0.0337(8) -0.0295(8) 0.0095(7) -0.0249(8)
F182 0.0390(8) 0.0361(9) 0.0258(7) -0.0129(6) 0.0030(6) 0.0109(7)
F183 0.0616(10) 0.0435(9) 0.0110(6) -0.0006(6) 0.0008(6) 0.0035(8)
C19 0.0186(10) 0.0132(10) 0.0103(9) -0.0012(8) 0.0029(7) 0.0005(8)
C20 0.0186(10) 0.0216(12) 0.0141(10) -0.0027(9) 0.0026(8) -0.0006(9)
F201 0.0277(7) 0.0268(8) 0.0262(7) -0.0134(6) 0.0045(5) -0.0100(6)
F202 0.0215(7) 0.0338(8) 0.0255(7) -0.0151(6) 0.0028(5) 0.0052(6)
F203 0.0494(9) 0.0373(9) 0.0102(6) -0.0035(6) -0.0007(6) 0.0062(7)
N1A 0.0209(9) 0.0122(9) 0.0150(8) 0.0014(7) 0.0019(7) 0.0008(7)
O1W 0.0850(16) 0.0379(12) 0.0468(11) 0.0213(10) -0.0401(11) -0.0306(11)
O2WA 0.0359(14) 0.0361(14) 0.077(2) 0.0173(13) -0.0234(13) -0.0155(10)
O2WB 0.0359(14) 0.0361(14) 0.077(2) 0.0173(13) -0.0234(13) -0.0155(10)
O3WA 0.043(2) 0.042(2) 0.037(2) 0.0047(16) -0.019(2) -0.0138(17)
O3WB 0.043(5) 0.081(6) 0.039(5) -0.021(5) -0.004(4) -0.019(5)
O4W 0.025(4) 0.107(8) 0.030(4) -0.029(4) 0.010(3) -0.041(4)

loop_
_atom_type_symbol
_atom_type_description
_atom_type_scat_dispersion_real
_atom_type_scat_dispersion_imag
_atom_type_scat_source
C C 0.0033 0.0016 'International Tables Vol C Tables 4.2.6.8 and 6.1.1.4'
H H 0.0000 0.0000 'International Tables Vol C Tables 4.2.6.8 and 6.1.1.4'
N N 0.0061 0.0033 'International Tables Vol C Tables 4.2.6.8 and 6.1.1.4'
O O 0.0106 0.0060 'International Tables Vol C Tables 4.2.6.8 and 6.1.1.4'
F F 0.0171 0.0103 'International Tables Vol C Tables 4.2.6.8 and 6.1.1.4'
P P 0.1023 0.0942 'International Tables Vol C Tables 4.2.6.8 and 6.1.1.4'
Ni Ni 0.3393 1.1124 'International Tables Vol C Tables 4.2.6.8 and 6.1.1.4'

loop_
_geom_angle_atom_site_label_1
_geom_angle_atom_site_label_2
_geom_angle_atom_site_label_3
_geom_angle
O11 Ni1 N8 91.63(6)
O11 Ni1 O21 176.61(5)
N8 Ni1 O21 85.82(6)
O11 Ni1 N1 86.62(6)
N8 Ni1 N1 178.02(6)
O21 Ni1 N1 95.97(6)
O11 Ni1 N4 91.02(6)
N8 Ni1 N4 93.77(6)
O21 Ni1 N4 91.37(6)
N1 Ni1 N4 85.35(6)
O11 Ni1 N11 88.59(6)
N8 Ni1 N11 86.89(6)
O21 Ni1 N11 89.04(6)
N1 Ni1 N11 93.98(6)
N4 Ni1 N11 179.24(6)
C2 N1 C14 108.92(15)
C2 N1 C15 109.47(15)
C14 N1 C15 110.56(15)
C2 N1 Ni1 103.47(12)
C14 N1 Ni1 111.51(12)
C15 N1 Ni1 112.62(11)
N1 C2 C3 110.80(16)
N1 C2 H21 109.5
C3 C2 H21 109.5
N1 C2 H22 109.5
C3 C2 H22 109.5
H21 C2 H22 108.1
N4 C3 C2 109.52(17)
N4 C3 H31 109.8
C2 C3 H31 109.8
N4 C3 H32 109.8
C2 C3 H32 109.8
H31 C3 H32 108.2
C17 N4 C3 111.03(15)
C17 N4 C5 113.62(15)
C3 N4 C5 110.60(16)
C17 N4 Ni1 111.36(12)
C3 N4 Ni1 101.69(11)
C5 N4 Ni1 107.86(11)
N4 C5 C6 114.40(17)
N4 C5 H51 108.7
C6 C5 H51 108.7
N4 C5 H52 108.7
C6 C5 H52 108.7
H51 C5 H52 107.6
C7 C6 C5 116.58(17)
C7 C6 H61 108.1
C5 C6 H61 108.1
C7 C6 H62 108.1
C5 C6 H62 108.1
H61 C6 H62 107.3
N8 C7 C6 115.54(16)
N8 C7 H71 108.4
C6 C7 H71 108.4
N8 C7 H72 108.4
C6 C7 H72 108.4
H71 C7 H72 107.5
C9 N8 C7 109.32(14)
C9 N8 C16 109.24(15)
C7 N8 C16 110.24(15)
C9 N8 Ni1 102.64(11)
C7 N8 Ni1 111.51(12)
C16 N8 Ni1 113.57(11)
N8 C9 C10 111.69(15)
N8 C9 H91 109.3
C10 C9 H91 109.3
N8 C9 H92 109.3
C10 C9 H92 109.3
H91 C9 H92 107.9
N11 C10 C9 109.98(16)
N11 C10 H101 109.7
C9 C10 H101 109.7
N11 C10 H102 109.7
C9 C10 H102 109.7
H101 C10 H102 108.2
C19 N11 C12 112.43(15)
C19 N11 C10 109.75(15)
C12 N11 C10 112.58(15)
C19 N11 Ni1 114.75(12)
C12 N11 Ni1 106.97(11)
C10 N11 Ni1 99.75(11)
N11 C12 C13 113.56(16)
N11 C12 H121 108.9
C13 C12 H121 108.9
N11 C12 H122 108.9
C13 C12 H122 108.9
H121 C12 H122 107.7
C14 C13 C12 117.22(17)
C14 C13 H131 108.0
C12 C13 H131 108.0
C14 C13 H132 108.0
C12 C13 H132 108.0
H131 C13 H132 107.2
N1 C14 C13 116.04(15)
N1 C14 H141 108.3
C13 C14 H141 108.3
N1 C14 H142 108.3
C13 C14 H142 108.3
H141 C14 H142 107.4
N1 C15 P1 113.24(13)
N1 C15 H151 108.9
P1 C15 H151 108.9
N1 C15 H152 108.9
P1 C15 H152 108.9
H151 C15 H152 107.7
O13 P1 O11 116.15(8)
O13 P1 O12 110.30(8)
O11 P1 O12 108.25(8)
O13 P1 C15 111.76(9)
O11 P1 C15 105.02(8)
O12 P1 C15 104.61(9)
P1 O11 Ni1 119.37(8)
P1 O12 H12O 115.6
N8 C16 P2 113.58(13)
N8 C16 H161 108.9
P2 C16 H161 108.9
N8 C16 H162 108.9
P2 C16 H162 108.9
H161 C16 H162 107.7
O23 P2 O21 113.84(8)
O23 P2 O22 110.67(8)
O21 P2 O22 111.66(8)
O23 P2 C16 110.33(9)
O21 P2 C16 104.58(8)
O22 P2 C16 105.24(9)
P2 O21 Ni1 119.13(7)
N4 C17 C18 119.73(18)
N4 C17 H171 107.4
C18 C17 H171 107.4
N4 C17 H172 107.4
C18 C17 H172 107.4
H171 C17 H172 106.9
F181 C18 F182 105.91(19)
F181 C18 F183 106.91(18)
F182 C18 F183 105.37(17)
F181 C18 C17 115.73(18)
F182 C18 C17 114.00(17)
F183 C18 C17 108.23(19)
N11 C19 C20 118.04(17)
N11 C19 H191 107.8
C20 C19 H191 107.8
N11 C19 H192 107.8
C20 C19 H192 107.8
H191 C19 H192 107.1
F201 C20 F202 106.00(17)
F201 C20 F203 106.93(16)
F202 C20 F203 106.05(16)
F201 C20 C19 115.12(17)
F202 C20 C19 113.35(17)
F203 C20 C19 108.84(17)
H11A N1A H12A 107.9
H11A N1A H13A 110.7
H12A N1A H13A 106.5
H11A N1A H14A 109.7
H12A N1A H14A 115.1
H13A N1A H14A 106.9
H11W O1W H12W 102.9
H21W O2WA H22W 103.9
H21W O2WB H23W 95.9
H31W O3WA H32W 92.9
H33W O3WB H34W 95.8
H41W O4W H42W 118.8

loop_
_geom_bond_atom_site_label_1
_geom_bond_atom_site_label_2
_geom_bond_distance
Ni1 O11 2.0632(13)
Ni1 N8 2.0928(16)
Ni1 O21 2.1015(13)
Ni1 N1 2.1081(16)
Ni1 N4 2.2213(16)
Ni1 N11 2.2292(16)
N1 C2 1.486(2)
N1 C14 1.491(3)
N1 C15 1.503(2)
C2 C3 1.517(3)
C2 H21 0.9900
C2 H22 0.9900
C3 N4 1.492(3)
C3 H31 0.9900
C3 H32 0.9900
N4 C17 1.481(2)
N4 C5 1.498(3)
C5 C6 1.528(3)
C5 H51 0.9900
C5 H52 0.9900
C6 C7 1.526(3)
C6 H61 0.9900
C6 H62 0.9900
C7 N8 1.494(3)
C7 H71 0.9900
C7 H72 0.9900
N8 C9 1.487(2)
N8 C16 1.503(2)
C9 C10 1.520(3)
C9 H91 0.9900
C9 H92 0.9900
C10 N11 1.496(2)
C10 H101 0.9900
C10 H102 0.9900
N11 C19 1.478(2)
N11 C12 1.492(2)
C12 C13 1.530(3)
C12 H121 0.9900
C12 H122 0.9900
C13 C14 1.528(3)
C13 H131 0.9900
C13 H132 0.9900
C14 H141 0.9900
C14 H142 0.9900
C15 P1 1.837(2)
C15 H151 0.9900
C15 H152 0.9900
P1 O13 1.5010(15)
P1 O11 1.5153(14)
P1 O12 1.5714(14)
O12 H12O 0.9360
C16 P2 1.8340(19)
C16 H161 0.9900
C16 H162 0.9900
P2 O23 1.5146(15)
P2 O21 1.5322(14)
P2 O22 1.5392(14)
C17 C18 1.515(3)
C17 H171 0.9900
C17 H172 0.9900
C18 F181 1.329(3)
C18 F182 1.339(3)
C18 F183 1.346(3)
C19 C20 1.518(3)
C19 H191 0.9900
C19 H192 0.9900
C20 F201 1.339(2)
C20 F202 1.343(2)
C20 F203 1.344(2)
N1A H11A 0.9144
N1A H12A 0.9211
N1A H13A 0.9372
N1A H14A 0.9154
O1W H11W 0.8239
O1W H12W 0.8239
O2WA H21W 0.9574
O2WA H22W 0.8412
O2WB H21W 1.2126
O2WB H23W 0.8657
O3WA H31W 0.9078
O3WA H32W 0.8472
O3WB H33W 0.8500
O3WB H34W 0.8507
O4W H41W 0.8498
O4W H42W 0.8496
